data_8100954
loop_
_publ_author_name
'Li, Xia'
'Jin, Qiong-Hua'
'Zou, Ying-Quan'
'Yu, Kai-Bei'

_publ_section_title
;
Crystal structure of catena-poly[(diaqua(3-methoxy-benzato-O,O')europium-
bis-\m-3-methoxy-benzato-O,O':O'-diaqua(3-methoxybenzato-O,O')
europium-bis-\m-3-methoxybenzato-O,O':O'], C~24~H~25~EuO~11~
;
_journal_issue 2
_journal_name_full 'Zeitschrift f\"ur Kristallographie - New Crystal Structures'
_journal_page_first 285
_journal_page_last 286
_journal_volume 216
_journal_year 2001
_chemical_formula_structural 'C24 H25 Eu O11'
_chemical_formula_sum 'C24 H25 Eu O11'
_chemical_formula_weight 641.40
_space_group_IT_number 14
_symmetry_cell_setting monoclinic
_symmetry_space_group_name_Hall '-P 2ybc'
_symmetry_space_group_name_H-M 'P 1 21/c 1'
_cell_angle_alpha 90.00
_cell_angle_beta 95.080(10)
_cell_angle_gamma 90.00
_cell_formula_units_Z 4
_cell_length_a 9.7580(10)
_cell_length_b 12.0970(10)
_cell_length_c 21.381(4)
_cell_measurement_temperature 296(2)
_cell_volume 2514.0(6)
_diffrn_ambient_temperature 296(2)
_exptl_crystal_density_diffrn 1.695
_cod_depositor_comments
;
The following automatic conversions were performed:
'_symmetry_cell_setting' value 'Monoclinic' changed to 'monoclinic'
according to '/home/saulius/struct/CIF-dictionaries/cif_core.dic'
dictionary named 'cif_core.dic' version 2.4.1 from
2010-06-29.

'_geom_bond_publ_flag' value 'Y' changed to 'y' according to
'/home/saulius/struct/CIF-dictionaries/cif_core.dic' dictionary named
'cif_core.dic' version 2.4.1 from 2010-06-29 (10 times).

Automatic conversion script
Id: cif_fix_enum 1527 2010-12-29 10:47:43Z saulius 
;
_cod_original_sg_symbol_H-M 'P 21/c'
_cod_database_code 8100954

loop_
_symmetry_equiv_pos_as_xyz
'x, y, z'
'-x, y+1/2, -z+1/2'
'-x, -y, -z'
'x, -y-1/2, z-1/2'

loop_
_atom_site_label
_atom_site_type_symbol
_atom_site_fract_x
_atom_site_fract_y
_atom_site_fract_z
_atom_site_U_iso_or_equiv
_atom_site_adp_type
_atom_site_occupancy
_atom_site_symmetry_multiplicity
_atom_site_calc_flag
_atom_site_refinement_flags
_atom_site_disorder_assembly
_atom_site_disorder_group
Eu Eu 0.265613(15) 0.025290(14) 0.504517(7) 0.02050(7) Uani 1 4 d . . .
O1 O 0.1884(3) 0.2217(2) 0.50492(11) 0.0327(6) Uani 1 4 d . . .
O2 O 0.3694(2) 0.1833(2) 0.45444(11) 0.0329(6) Uani 1 4 d . . .
O3 O 0.1918(4) 0.6395(3) 0.5275(2) 0.0820(12) Uani 1 4 d . . .
O4 O 0.3915(2) 0.1153(2) 0.59211(10) 0.0320(6) Uani 1 4 d . . .
O5 O 0.5898(2) 0.0617(2) 0.55997(11) 0.0347(6) Uani 1 4 d . . .
O6 O 0.5261(3) 0.3071(3) 0.80163(13) 0.0606(9) Uani 1 4 d . . .
O7 O 0.1014(2) 0.0546(2) 0.41705(10) 0.0306(6) Uani 1 4 d . . .
O8 O -0.0983(2) -0.0287(2) 0.42647(10) 0.0305(5) Uani 1 4 d . . .
O9 O 0.0870(3) 0.1799(3) 0.19849(15) 0.0776(11) Uani 1 4 d . . .
O10 O 0.3691(3) -0.1279(2) 0.57077(12) 0.0342(6) Uani 1 4 d D . .
O11 O 0.1356(3) -0.1479(2) 0.48245(14) 0.0394(7) Uani 1 4 d D . .
C1 C 0.2870(4) 0.2530(3) 0.47522(17) 0.0301(8) Uani 1 4 d . . .
C2 C 0.3094(4) 0.3738(3) 0.46546(17) 0.0346(9) Uani 1 4 d . . .
C3 C 0.3979(4) 0.4118(4) 0.42413(19) 0.0457(11) Uani 1 4 d . . .
H3 H 0.4462 0.3626 0.4009 0.055 Uiso 1 4 calc R . .
C4 C 0.4145(5) 0.5263(4) 0.4176(2) 0.0605(13) Uani 1 4 d . . .
H4 H 0.4736 0.5530 0.3893 0.073 Uiso 1 4 calc R . .
C5 C 0.3455(5) 0.5992(4) 0.4520(3) 0.0633(15) Uani 1 4 d . . .
H5 H 0.3583 0.6749 0.4473 0.076 Uiso 1 4 calc R . .
C6 C 0.2571(5) 0.5607(4) 0.4935(2) 0.0557(13) Uani 1 4 d . . .
C7 C 0.2378(4) 0.4478(3) 0.5006(2) 0.0464(11) Uani 1 4 d . . .
H7 H 0.1776 0.4217 0.5286 0.056 Uiso 1 4 calc R . .
C8 C 0.1114(6) 0.6055(5) 0.5751(3) 0.0846(19) Uani 1 4 d . . .
H8A H 0.0374 0.5598 0.5574 0.102 Uiso 1 4 calc R . .
H8B H 0.0743 0.6692 0.5944 0.102 Uiso 1 4 calc R . .
H8C H 0.1673 0.5643 0.6061 0.102 Uiso 1 4 calc R . .
C9 C 0.5191(3) 0.1057(3) 0.60028(15) 0.0255(8) Uani 1 4 d . . .
C10 C 0.5916(3) 0.1464(3) 0.66041(14) 0.0252(7) Uani 1 4 d . . .
C11 C 0.7279(3) 0.1198(3) 0.67642(16) 0.0352(9) Uani 1 4 d . . .
H11 H 0.7765 0.0788 0.6490 0.042 Uiso 1 4 calc R . .
C12 C 0.7915(4) 0.1543(3) 0.73322(19) 0.0452(11) Uani 1 4 d . . .
H12 H 0.8828 0.1352 0.7443 0.054 Uiso 1 4 calc R . .
C13 C 0.7212(4) 0.2170(3) 0.77383(18) 0.0446(10) Uani 1 4 d . . .
H13 H 0.7650 0.2408 0.8118 0.054 Uiso 1 4 calc R . .
C14 C 0.5851(4) 0.2441(3) 0.75761(16) 0.0365(9) Uani 1 4 d . . .
C15 C 0.5190(4) 0.2088(3) 0.70122(16) 0.0317(8) Uani 1 4 d . . .
H15 H 0.4272 0.2265 0.6907 0.038 Uiso 1 4 calc R . .
C16 C 0.3885(5) 0.3396(5) 0.7881(2) 0.0773(18) Uani 1 4 d . . .
H16A H 0.3807 0.3847 0.7510 0.093 Uiso 1 4 calc R . .
H16B H 0.3592 0.3812 0.8228 0.093 Uiso 1 4 calc R . .
H16C H 0.3316 0.2753 0.7814 0.093 Uiso 1 4 calc R . .
C17 C -0.0150(3) 0.0220(3) 0.39485(15) 0.0234(7) Uani 1 4 d . . .
C18 C -0.0542(3) 0.0386(3) 0.32663(15) 0.0273(8) Uani 1 4 d . . .
C19 C -0.1699(4) -0.0135(4) 0.29762(18) 0.0467(11) Uani 1 4 d . . .
H19 H -0.2267 -0.0561 0.3208 0.056 Uiso 1 4 calc R . .
C20 C -0.1986(5) -0.0005(4) 0.2337(2) 0.0626(14) Uani 1 4 d . . .
H20 H -0.2756 -0.0351 0.2137 0.075 Uiso 1 4 calc R . .
C21 C -0.1161(5) 0.0623(4) 0.19867(18) 0.0616(13) Uani 1 4 d . . .
H21 H -0.1372 0.0697 0.1556 0.074 Uiso 1 4 calc R . .
C22 C -0.0020(4) 0.1142(4) 0.22780(18) 0.0483(11) Uani 1 4 d . . .
C23 C 0.0281(4) 0.1022(3) 0.29166(16) 0.0359(9) Uani 1 4 d . . .
H23 H 0.1049 0.1373 0.3114 0.043 Uiso 1 4 calc R . .
C24 C 0.0542(6) 0.2069(4) 0.1352(2) 0.0807(18) Uani 1 4 d . . .
H24A H 0.0406 0.1403 0.1110 0.097 Uiso 1 4 calc R . .
H24B H 0.1281 0.2488 0.1201 0.097 Uiso 1 4 calc R . .
H24C H -0.0286 0.2502 0.1311 0.097 Uiso 1 4 calc R . .
H10A H 0.365(4) -0.131(4) 0.6084(6) 0.061(15) Uiso 1 4 d D . .
H10B H 0.443(3) -0.153(4) 0.563(2) 0.073(17) Uiso 1 4 d D . .
H11A H 0.0527(11) -0.143(3) 0.4787(19) 0.049(14) Uiso 1 4 d D . .
H11B H 0.152(4) -0.2105(14) 0.4948(16) 0.035(12) Uiso 1 4 d D . .

loop_
_atom_site_aniso_label
_atom_site_aniso_U_11
_atom_site_aniso_U_22
_atom_site_aniso_U_33
_atom_site_aniso_U_23
_atom_site_aniso_U_13
_atom_site_aniso_U_12
Eu 0.02163(9) 0.02458(10) 0.01531(9) -0.00156(8) 0.00174(6) 0.00043(8)
O1 0.0371(14) 0.0261(14) 0.0360(14) 0.0006(11) 0.0099(12) 0.0005(11)
O2 0.0338(14) 0.0309(15) 0.0348(14) 0.0038(11) 0.0082(11) 0.0036(11)
O3 0.101(3) 0.026(2) 0.119(3) -0.002(2) 0.010(3) 0.0065(19)
O4 0.0254(13) 0.0447(16) 0.0253(12) -0.0091(11) -0.0010(10) 0.0018(11)
O5 0.0405(14) 0.0408(16) 0.0238(12) -0.0097(11) 0.0082(11) 0.0041(12)
O6 0.0465(18) 0.095(3) 0.0397(17) -0.0408(17) -0.0016(14) 0.0113(17)
O7 0.0293(13) 0.0365(16) 0.0248(12) 0.0069(10) -0.0038(10) -0.0061(11)
O8 0.0276(12) 0.0412(15) 0.0236(12) 0.0025(11) 0.0071(10) -0.0045(12)
O9 0.069(2) 0.118(3) 0.0462(19) 0.048(2) 0.0089(17) -0.006(2)
O10 0.0298(15) 0.0460(17) 0.0268(15) 0.0104(13) 0.0020(12) 0.0038(12)
O11 0.0348(16) 0.0238(16) 0.0573(18) 0.0016(13) -0.0077(14) 0.0038(13)
C1 0.034(2) 0.025(2) 0.0288(19) 0.0054(16) -0.0085(17) -0.0020(16)
C2 0.037(2) 0.029(2) 0.035(2) 0.0099(17) -0.0097(17) -0.0042(17)
C3 0.046(2) 0.047(3) 0.043(2) 0.014(2) -0.005(2) -0.010(2)
C4 0.054(3) 0.064(3) 0.060(3) 0.027(3) -0.010(2) -0.022(3)
C5 0.068(3) 0.035(3) 0.083(4) 0.023(3) -0.019(3) -0.010(2)
C6 0.061(3) 0.029(2) 0.071(3) 0.010(2) -0.023(3) -0.002(2)
C7 0.048(2) 0.030(2) 0.059(3) 0.004(2) -0.007(2) -0.0031(19)
C8 0.114(5) 0.053(4) 0.083(4) -0.021(3) -0.012(4) 0.020(3)
C9 0.0331(19) 0.0242(19) 0.0198(17) 0.0006(14) 0.0051(15) 0.0007(15)
C10 0.0269(17) 0.030(2) 0.0189(16) -0.0037(14) 0.0041(14) -0.0027(15)
C11 0.0281(19) 0.045(2) 0.0318(19) -0.0095(17) 0.0010(16) 0.0040(17)
C12 0.028(2) 0.060(3) 0.045(2) -0.012(2) -0.0106(18) 0.0062(19)
C13 0.040(2) 0.061(3) 0.031(2) -0.018(2) -0.0121(18) 0.002(2)
C14 0.039(2) 0.046(2) 0.0254(19) -0.0140(17) 0.0027(17) 0.0033(18)
C15 0.0234(18) 0.041(2) 0.0302(19) -0.0072(17) -0.0002(15) 0.0025(16)
C16 0.056(3) 0.113(5) 0.063(3) -0.049(3) 0.003(3) 0.028(3)
C17 0.0243(16) 0.0228(17) 0.0234(16) 0.0001(15) 0.0043(14) 0.0038(16)
C18 0.0297(17) 0.032(2) 0.0200(16) 0.0036(15) -0.0008(14) 0.0036(16)
C19 0.046(2) 0.061(3) 0.030(2) 0.0083(19) -0.0081(18) -0.015(2)
C20 0.069(3) 0.079(4) 0.035(2) 0.007(2) -0.022(2) -0.023(3)
C21 0.081(3) 0.081(4) 0.020(2) 0.009(2) -0.009(2) 0.000(3)
C22 0.047(2) 0.066(3) 0.033(2) 0.021(2) 0.007(2) 0.005(2)
C23 0.0303(19) 0.049(3) 0.0277(19) 0.0126(17) 0.0009(16) 0.0023(17)
C24 0.139(5) 0.072(4) 0.035(3) 0.021(2) 0.028(3) 0.009(4)

loop_
_geom_bond_atom_site_label_1
_geom_bond_atom_site_label_2
_geom_bond_distance
_geom_bond_site_symmetry_2
_geom_bond_publ_flag
Eu O8 2.296(2) 3_556 y
Eu O5 2.312(2) 3_656 y
Eu O7 2.379(2) . y
Eu O4 2.407(2) . y
Eu O2 2.453(2) . y
Eu O11 2.473(3) . y
Eu O10 2.491(3) . y
Eu O1 2.493(2) . y
Eu C1 2.837(4) . y
Eu C9 3.218(3) . y
O1 C1 1.258(4) . ?
O2 C1 1.271(4) . ?
O3 C6 1.389(6) . ?
O3 C8 1.400(7) . ?
O4 C9 1.247(4) . ?
O5 C9 1.268(4) . ?
O5 Eu 2.312(2) 3_656 ?
O6 C14 1.376(4) . ?
O6 C16 1.404(5) . ?
O7 C17 1.255(4) . ?
O8 C17 1.261(4) . ?
O8 Eu 2.296(2) 3_556 ?
O9 C22 1.370(5) . ?
O9 C24 1.402(5) . ?
C1 C2 1.495(5) . ?
C2 C3 1.369(5) . ?
C2 C7 1.395(6) . ?
C3 C4 1.403(6) . ?
C4 C5 1.363(7) . ?
C5 C6 1.373(7) . ?
C6 C7 1.389(6) . ?
C9 C10 1.495(4) . ?
C10 C11 1.381(5) . ?
C10 C15 1.393(5) . ?
C11 C12 1.379(5) . ?
C12 C13 1.380(5) . ?
C13 C14 1.382(5) . ?
C14 C15 1.383(5) . ?
C17 C18 1.489(4) . ?
C18 C23 1.379(5) . ?
C18 C19 1.391(5) . ?
C19 C20 1.380(5) . ?
C20 C21 1.376(6) . ?
C21 C22 1.378(6) . ?
C22 C23 1.379(5) . ?
